data_7225804
loop_
_publ_author_name
'Chen, Yan-Mei'
'Yu, Ying-Hui'
'Zhang, Han-Zhong'
'Hou, Guang-Feng'
'Gao, Jin-Sheng'
'Yan, Peng-Fei'

_publ_section_title
;
 Ligand-induced isomerization: from 3D to 2D\\rightarrow 3D POMOFs
 constructed from silicotungstate anions, Cu(i) and
 1,n-di(4H-1,2,4-triazol-4-yl)benzene (n = 3, 4) ligands
;
_journal_issue 34
_journal_name_full CrystEngComm
_journal_page_first 6389
_journal_paper_doi 10.1039/C6CE01174H
_journal_volume 18
_journal_year 2016
_chemical_formula_moiety 'C40 H32 Cu4 N24 O40 Si W12'
_chemical_formula_sum 'C40 H32 Cu4 N24 O40 Si W12'
_chemical_formula_weight 3977.34
_space_group_crystal_system tetragonal
_space_group_IT_number 88
_space_group_name_Hall '-I 4ad'
_space_group_name_H-M_alt 'I 41/a'
_symmetry_space_group_name_Hall '-I 4ad'
_symmetry_space_group_name_H-M 'I 41/a :2'
_atom_sites_solution_hydrogens geom
_audit_creation_method SHELXL-2014/7
_audit_update_record
;
2016-06-23 deposited with the CCDC.
2016-07-04 downloaded from the CCDC.
;
_cell_angle_alpha 90
_cell_angle_beta 90
_cell_angle_gamma 90
_cell_formula_units_Z 8
_cell_length_a 35.1044(7)
_cell_length_b 35.1044(7)
_cell_length_c 11.7352(4)
_cell_measurement_reflns_used 5848
_cell_measurement_temperature 293(2)
_cell_measurement_theta_max 29.0298
_cell_measurement_theta_min 2.9528
_cell_volume 14461.5(6)
_computing_cell_refinement
;
CrysAlisPro, Agilent Technologies,
Version 1.171.35.21 (release 20-01-2012 CrysAlis171 .NET)
(compiled Jan 23 2012,18:06:46)
;
_computing_data_collection
; 
CrysAlisPro, Agilent Technologies,
Version 1.171.35.21 (release 20-01-2012 CrysAlis171 .NET)
(compiled Jan 23 2012,18:06:46)
;
_computing_data_reduction
;
CrysAlisPro, Agilent Technologies,
Version 1.171.35.21 (release 20-01-2012 CrysAlis171 .NET)
(compiled Jan 23 2012,18:06:46)
;
_computing_molecular_graphics 'Diamond 3.0'
_computing_publication_material SHELXL-97
_computing_structure_refinement 'SHELXL-2014/7 (Sheldrick, 2014)'
_computing_structure_solution 'SHELXL-2014/7 (Sheldrick, 2014)'
_diffrn_ambient_temperature 293(2)
_diffrn_detector_area_resol_mean 16.1954
_diffrn_measured_fraction_theta_full 0.941
_diffrn_measured_fraction_theta_max 0.941
_diffrn_measurement_device_type 'Xcalibur, Eos'
_diffrn_measurement_method '\w scans'
_diffrn_radiation_type MoK\a
_diffrn_radiation_wavelength 0.71073
_diffrn_reflns_av_R_equivalents 0.1157
_diffrn_reflns_av_unetI/netI 0.1436
_diffrn_reflns_Laue_measured_fraction_full 0.941
_diffrn_reflns_Laue_measured_fraction_max 0.941
_diffrn_reflns_limit_h_max 26
_diffrn_reflns_limit_h_min -38
_diffrn_reflns_limit_k_max 41
_diffrn_reflns_limit_k_min -39
_diffrn_reflns_limit_l_max 8
_diffrn_reflns_limit_l_min -13
_diffrn_reflns_number 13567
_diffrn_reflns_point_group_measured_fraction_full 0.941
_diffrn_reflns_point_group_measured_fraction_max 0.941
_diffrn_reflns_theta_full 25.000
_diffrn_reflns_theta_max 25.000
_diffrn_reflns_theta_min 3.381
_exptl_absorpt_coefficient_mu 20.273
_exptl_absorpt_correction_type multi-scan
_exptl_absorpt_process_details
;
CrysAlisPro, Agilent Technologies,
Version 1.171.35.21 (release 20-01-2012 CrysAlis171 .NET)
(compiled Jan 23 2012,18:06:46)
Empirical absorption correction using spherical harmonics,
 implemented in SCALE3 ABSPACK scaling algorithm.
;
_exptl_crystal_colour yellow
_exptl_crystal_density_diffrn 3.654
_exptl_crystal_description block
_exptl_crystal_F_000 14224
_exptl_crystal_size_max 0.141
_exptl_crystal_size_mid 0.128
_exptl_crystal_size_min 0.126
_exptl_transmission_factor_max 0.1860
_exptl_transmission_factor_min 0.1545
_refine_diff_density_max 2.546
_refine_diff_density_min -2.810
_refine_diff_density_rms 0.488
_refine_ls_extinction_method none
_refine_ls_goodness_of_fit_ref 1.003
_refine_ls_hydrogen_treatment constr
_refine_ls_matrix_type full
_refine_ls_number_parameters 565
_refine_ls_number_reflns 5987
_refine_ls_number_restraints 276
_refine_ls_restrained_S_all 0.999
_refine_ls_R_factor_all 0.1001
_refine_ls_R_factor_gt 0.0665
_refine_ls_shift/su_max 0.001
_refine_ls_shift/su_mean 0.000
_refine_ls_structure_factor_coef Fsqd
_refine_ls_weighting_details 'w=1/[\s^2^(Fo^2^)+(0.0509P)^2^] where P=(Fo^2^+2Fc^2^)/3'
_refine_ls_weighting_scheme calc
_refine_ls_wR_factor_gt 0.1414
_refine_ls_wR_factor_ref 0.1608
_reflns_Friedel_coverage 0.000
_reflns_number_gt 3985
_reflns_number_total 5987
_reflns_threshold_expression 'I > 2\s(I)'
_cod_data_source_file c6ce01174h2.cif
_cod_data_source_block 1474612
_cod_depositor_comments 'Adding full bibliography for 7225804--7225805.cif.'
_cod_original_cell_volume 14461.5(8)
_cod_database_code 7225804
_shelx_shelxl_version_number 2014/7
_shelx_space_group_comment
;
The symmetry employed for this shelxl refinement is uniquely defined
by the following loop, which should always be used as a source of
symmetry information in preference to the above space-group names.
They are only intended as comments.
;
_shelx_estimated_absorpt_t_min 0.162
_shelx_estimated_absorpt_t_max 0.184

loop_
_space_group_symop_operation_xyz
'x, y, z'
'-y+3/4, x+1/4, z+1/4'
'-x+1/2, -y, z+1/2'
'y+3/4, -x+3/4, z+3/4'
'x+1/2, y+1/2, z+1/2'
'-y+5/4, x+3/4, z+3/4'
'-x+1, -y+1/2, z+1'
'y+5/4, -x+5/4, z+5/4'
'-x, -y, -z'
'y-3/4, -x-1/4, -z-1/4'
'x-1/2, y, -z-1/2'
'-y-3/4, x-3/4, -z-3/4'
'-x+1/2, -y+1/2, -z+1/2'
'y-1/4, -x+1/4, -z+1/4'
'x, y+1/2, -z'
'-y-1/4, x-1/4, -z-1/4'

loop_
_atom_site_label
_atom_site_type_symbol
_atom_site_fract_x
_atom_site_fract_y
_atom_site_fract_z
_atom_site_U_iso_or_equiv
_atom_site_adp_type
_atom_site_occupancy
_atom_site_site_symmetry_order
_atom_site_calc_flag
_atom_site_refinement_flags_posn
_atom_site_refinement_flags_adp
_atom_site_refinement_flags_occupancy
C1 C 0.8803(6) 0.6031(6) -0.001(2) 0.023(4) Uani 1 1 d . U .
C2 C 0.8947(6) 0.6047(6) -0.113(2) 0.030(4) Uani 1 1 d . U .
H2 H 0.8848 0.5886 -0.1691 0.035 Uiso 1 1 calc R U .
C3 C 0.9238(6) 0.6303(6) -0.141(2) 0.032(4) Uani 1 1 d . U .
H3 H 0.9334 0.6322 -0.2142 0.038 Uiso 1 1 calc R U .
C4 C 0.9381(6) 0.6535(6) -0.049(2) 0.030(4) Uani 1 1 d . U .
H4 H 0.9580 0.6705 -0.0619 0.036 Uiso 1 1 calc R U .
C5 C 0.9219(6) 0.6503(6) 0.059(2) 0.030(4) Uani 1 1 d . U .
C6 C 0.8934(6) 0.6247(5) 0.085(2) 0.024(4) Uani 1 1 d . U .
H6 H 0.8838 0.6225 0.1582 0.029 Uiso 1 1 calc R U .
C7 C 0.9451(6) 0.7130(6) 0.138(3) 0.040(8) Uani 1 1 d . . .
H7 H 0.9436 0.7272 0.0717 0.048 Uiso 1 1 calc R U .
C8 C 0.9416(6) 0.6679(6) 0.257(2) 0.028(6) Uani 1 1 d . . .
H8 H 0.9372 0.6442 0.2896 0.034 Uiso 1 1 calc R U .
C9 C 0.8184(5) 0.5717(6) -0.039(2) 0.023(5) Uani 1 1 d . U .
H9 H 0.8138 0.5824 -0.1105 0.028 Uiso 1 1 calc R U .
C10 C 0.8452(6) 0.5571(6) 0.120(2) 0.026(5) Uani 1 1 d . U .
H10 H 0.8623 0.5568 0.1810 0.032 Uiso 1 1 calc R U .
C11 C 0.8383(7) 0.6643(6) 0.666(2) 0.029(4) Uani 1 1 d . U .
C12 C 0.8362(6) 0.6295(6) 0.6064(19) 0.024(4) Uani 1 1 d . U .
H12 H 0.8573 0.6194 0.5691 0.029 Uiso 1 1 calc R U .
C13 C 0.8026(6) 0.6117(6) 0.606(2) 0.024(4) Uani 1 1 d . U .
C14 C 0.7720(7) 0.6261(6) 0.661(2) 0.031(4) Uani 1 1 d . U .
H14 H 0.7485 0.6142 0.6547 0.037 Uiso 1 1 calc R U .
C15 C 0.7758(7) 0.6593(6) 0.727(2) 0.030(4) Uani 1 1 d . U .
H15 H 0.7564 0.6672 0.7758 0.037 Uiso 1 1 calc R U .
C16 C 0.8096(7) 0.6801(6) 0.718(2) 0.031(4) Uani 1 1 d . U .
H16 H 0.8115 0.7045 0.7480 0.038 Uiso 1 1 calc R U .
C17 C 0.8893(7) 0.7090(6) 0.729(2) 0.033(6) Uani 1 1 d . U .
H17 H 0.8790 0.7135 0.8008 0.040 Uiso 1 1 calc R U .
C18 C 0.8964(6) 0.6887(6) 0.559(2) 0.027(6) Uani 1 1 d . . .
H18 H 0.8919 0.6754 0.4922 0.033 Uiso 1 1 calc R U .
C19 C 0.8091(6) 0.5697(5) 0.435(2) 0.022(5) Uani 1 1 d . U .
H19 H 0.8227 0.5865 0.3895 0.026 Uiso 1 1 calc R U .
C20 C 0.7803(7) 0.5446(6) 0.573(2) 0.035(6) Uani 1 1 d . . .
H20 H 0.7703 0.5404 0.6457 0.042 Uiso 1 1 calc R U .
Cu1 Cu 0.96905(8) 0.70842(8) 0.4726(3) 0.0446(10) Uani 1 1 d . . .
Cu2 Cu 0.78627(7) 0.51152(7) 0.2441(2) 0.0241(6) Uani 1 1 d . . .
N1 N 0.9361(4) 0.6758(5) 0.1454(16) 0.020(4) Uani 1 1 d . U .
N2 N 0.9538(5) 0.6974(5) 0.3118(18) 0.029(4) Uani 1 1 d . U .
N3 N 0.9562(5) 0.7266(5) 0.235(2) 0.037(6) Uani 1 1 d . . .
N4 N 0.8494(5) 0.5781(4) 0.0212(16) 0.019(4) Uani 1 1 d . U .
N5 N 0.8131(5) 0.5375(4) 0.1151(17) 0.026(5) Uani 1 1 d . . .
N6 N 0.7945(4) 0.5479(5) 0.0143(16) 0.021(4) Uani 1 1 d . . .
N7 N 0.7985(5) 0.5773(4) 0.5429(16) 0.021(4) Uani 1 1 d . . .
N8 N 0.7981(4) 0.5363(5) 0.4036(16) 0.023(4) Uani 1 1 d . . .
N9 N 0.7784(4) 0.5203(5) 0.4925(17) 0.021(4) Uani 1 1 d . U .
N10 N 0.8744(5) 0.6859(5) 0.6512(17) 0.027(4) Uani 1 1 d . U .
N11 N 0.9251(5) 0.7121(5) 0.5732(19) 0.033(5) Uani 1 1 d . U .
N12 N 0.9215(6) 0.7248(7) 0.688(2) 0.052(7) Uani 1 1 d . . .
O1 O 0.8649(5) 0.5353(5) 0.6581(18) 0.055(5) Uani 1 1 d . U .
O2 O 0.9377(5) 0.5256(5) 0.7412(17) 0.053(5) Uani 1 1 d . U .
O3 O 0.9277(5) 0.5722(5) 0.5664(17) 0.051(5) Uani 1 1 d . U .
O4 O 0.9841(5) 0.5474(5) 0.9185(17) 0.055(5) Uani 1 1 d . U .
O5 O 0.9890(5) 0.5794(6) 0.7008(18) 0.060(6) Uani 1 1 d . U .
O6 O 1.0437(5) 0.5327(5) 0.7744(18) 0.053(5) Uani 1 1 d . U .
O7 O 0.9665(5) 0.6411(4) 0.5768(19) 0.052(5) Uani 1 1 d . U .
O8 O 1.0288(6) 0.6005(6) 0.5266(19) 0.073(7) Uani 1 1 d . U .
O9 O 0.8993(4) 0.3936(4) 0.5775(16) 0.035(4) Uani 1 1 d . . .
O10 O 0.9624(5) 0.4251(6) 0.6879(19) 0.068(6) Uani 1 1 d . U .
O11 O 0.9073(6) 0.4709(5) 0.6158(18) 0.064(6) Uani 1 1 d . U .
O12 O 0.9145(6) 0.4454(5) 0.4074(18) 0.060(6) Uani 1 1 d . U .
O13 O 0.8815(5) 0.4878(5) 0.2369(17) 0.049(5) Uani 1 1 d . . .
O14 O 0.8978(6) 0.5170(5) 0.4450(18) 0.058(5) Uani 1 1 d . U .
O15 O 0.9388(5) 0.5380(5) 0.2704(19) 0.061(6) Uani 1 1 d . U .
O16 O 0.9700(5) 0.5924(6) 0.3940(17) 0.059(6) Uani 1 1 d . U .
O17 O 0.9802(4) 0.5940(4) 0.1637(15) 0.035(4) Uani 1 1 d . U .
O18 O 0.9934(5) 0.4797(5) 0.8039(19) 0.056(5) Uani 1 1 d . U .
O19 O 0.9543(6) 0.4885(6) 0.502(2) 0.011(3) Uani 0.5 1 d . U P
O20 O 0.9772(6) 0.5280(6) 0.578(2) 0.013(4) Uani 0.5 1 d . U P
O21 O 0.9843(6) 0.5051(6) 0.369(2) 0.012(4) Uani 0.5 1 d . U P
O22 O 0.9938(6) 0.4558(6) 0.537(2) 0.012(4) Uani 0.5 1 d . U P
Si1 Si 1.0000 0.5000 0.5000 0.0018(13) Uani 1 2 d S U P
W1 W 0.90828(2) 0.52448(2) 0.60469(8) 0.0212(2) Uani 1 1 d . . .
W2 W 0.98892(3) 0.53219(3) 0.78363(8) 0.0244(3) Uani 1 1 d . . .
W3 W 0.97711(3) 0.59556(2) 0.55319(9) 0.0232(2) Uani 1 1 d . . .
W4 W 0.93220(3) 0.42842(2) 0.55370(8) 0.0232(2) Uani 1 1 d . . .
W5 W 0.91958(2) 0.49095(2) 0.32236(9) 0.0265(3) Uani 1 1 d . . .
W6 W 0.98660(2) 0.56313(3) 0.26960(9) 0.0270(3) Uani 1 1 d . . .

loop_
_atom_site_aniso_label
_atom_site_aniso_U_11
_atom_site_aniso_U_22
_atom_site_aniso_U_33
_atom_site_aniso_U_23
_atom_site_aniso_U_13
_atom_site_aniso_U_12
C1 0.024(7) 0.026(7) 0.020(8) -0.015(7) 0.007(7) -0.003(6)
C2 0.032(8) 0.034(8) 0.023(9) 0.001(7) 0.010(7) -0.001(7)
C3 0.028(7) 0.039(8) 0.028(9) -0.006(8) 0.015(7) 0.003(7)
C4 0.027(7) 0.030(7) 0.033(9) -0.011(7) 0.019(7) -0.003(6)
C5 0.029(7) 0.031(7) 0.029(9) -0.012(7) 0.015(7) -0.003(6)
C6 0.025(6) 0.028(6) 0.019(7) -0.015(6) 0.010(6) -0.004(5)
C7 0.024(12) 0.021(12) 0.07(2) 0.014(14) 0.030(14) 0.003(9)
C8 0.028(11) 0.032(12) 0.026(16) -0.010(12) -0.007(11) -0.010(9)
C9 0.026(8) 0.027(8) 0.017(9) 0.001(7) -0.002(7) -0.002(7)
C10 0.018(8) 0.036(9) 0.026(10) -0.011(8) -0.006(8) -0.005(7)
C11 0.045(8) 0.025(7) 0.017(8) -0.007(7) -0.002(7) -0.004(7)
C12 0.038(8) 0.028(7) 0.007(8) 0.001(7) 0.002(7) -0.004(6)
C13 0.032(6) 0.031(6) 0.009(7) 0.002(6) 0.001(6) -0.003(5)
C14 0.045(8) 0.037(7) 0.011(8) 0.001(7) -0.004(7) -0.006(7)
C15 0.050(8) 0.033(8) 0.008(8) -0.007(7) 0.003(7) -0.003(7)
C16 0.055(9) 0.026(7) 0.014(8) -0.014(7) -0.003(8) -0.007(7)
C17 0.046(9) 0.026(8) 0.028(10) -0.009(8) -0.005(8) -0.011(7)
C18 0.046(14) 0.018(11) 0.018(14) -0.007(10) -0.013(12) 0.004(10)
C19 0.026(8) 0.021(8) 0.018(9) 0.004(7) -0.005(7) -0.015(7)
C20 0.051(15) 0.025(12) 0.030(17) -0.001(12) -0.006(13) 0.007(10)
Cu1 0.0325(16) 0.0342(16) 0.067(3) -0.0097(18) -0.0193(18) 0.0024(12)
Cu2 0.0325(15) 0.0316(14) 0.0084(16) 0.0012(13) 0.0018(13) 0.0036(12)
N1 0.015(7) 0.027(7) 0.017(8) 0.006(7) 0.006(7) -0.004(6)
N2 0.030(7) 0.023(7) 0.034(9) -0.006(7) 0.001(7) -0.012(6)
N3 0.039(12) 0.029(11) 0.043(16) -0.005(11) -0.008(11) -0.006(9)
N4 0.028(7) 0.016(7) 0.013(8) 0.000(6) -0.004(7) -0.002(6)
N5 0.033(10) 0.014(8) 0.031(13) 0.001(9) -0.002(10) 0.002(7)
N6 0.013(8) 0.033(10) 0.016(11) 0.014(9) -0.008(8) -0.008(7)
N7 0.039(10) 0.012(8) 0.010(11) -0.002(8) 0.011(9) 0.004(7)
N8 0.004(7) 0.043(11) 0.022(12) 0.011(10) 0.000(8) -0.002(7)
N9 0.021(4) 0.021(4) 0.021(4) 0.0001(10) 0.0001(10) -0.0002(10)
N10 0.039(8) 0.023(7) 0.019(8) 0.002(7) -0.008(7) 0.002(6)
N11 0.025(7) 0.028(7) 0.044(10) 0.000(7) -0.020(7) 0.011(6)
N12 0.043(13) 0.084(18) 0.028(15) -0.002(14) -0.024(12) 0.007(12)
O1 0.054(5) 0.056(5) 0.055(5) 0.001(2) 0.001(2) 0.001(2)
O2 0.049(8) 0.062(8) 0.049(9) 0.015(7) -0.016(7) -0.032(7)
O3 0.058(8) 0.048(8) 0.047(9) 0.028(7) -0.010(7) -0.023(7)
O4 0.073(11) 0.058(10) 0.035(11) -0.017(9) 0.003(10) -0.035(9)
O5 0.059(8) 0.070(9) 0.051(9) 0.018(8) -0.014(8) -0.020(7)
O6 0.044(8) 0.033(7) 0.081(10) 0.003(7) 0.010(8) 0.006(6)
O7 0.046(9) 0.027(8) 0.085(14) -0.004(9) 0.005(10) 0.004(7)
O8 0.060(9) 0.099(10) 0.058(10) -0.001(8) -0.008(8) 0.005(8)
O9 0.019(8) 0.043(9) 0.043(12) -0.015(9) 0.006(8) -0.015(6)
O10 0.051(8) 0.094(10) 0.059(10) -0.019(8) 0.004(8) 0.012(7)
O11 0.097(10) 0.048(8) 0.048(10) 0.008(8) -0.011(8) 0.015(7)
O12 0.090(10) 0.045(8) 0.045(9) -0.009(7) 0.002(8) 0.010(7)
O13 0.040(10) 0.055(11) 0.051(14) -0.004(10) -0.020(10) 0.006(8)
O14 0.088(9) 0.047(8) 0.040(9) 0.002(7) -0.004(8) -0.002(7)
O15 0.048(8) 0.057(8) 0.078(10) -0.013(8) 0.023(8) 0.008(7)
O16 0.045(8) 0.097(10) 0.036(9) -0.003(8) -0.007(7) 0.008(7)
O17 0.035(4) 0.036(4) 0.033(4) 0.002(2) 0.000(2) 0.002(2)
O18 0.041(7) 0.044(8) 0.082(10) -0.003(8) 0.026(8) 0.004(6)
O19 0.011(4) 0.011(4) 0.012(4) 0.001(3) 0.002(3) -0.001(3)
O20 0.013(6) 0.013(6) 0.013(6) -0.001(6) 0.001(6) 0.000(5)
O21 0.012(4) 0.012(4) 0.012(4) -0.0002(10) 0.0002(10) 0.0001(10)
O22 0.012(4) 0.012(4) 0.012(4) 0.0001(10) -0.0003(10) 0.0001(10)
Si1 0.0027(15) 0.0015(15) 0.0012(16) -0.0003(10) -0.0005(10) -0.0001(10)
W1 0.0229(4) 0.0281(5) 0.0126(6) -0.0010(4) 0.0028(4) 0.0064(3)
W2 0.0321(5) 0.0309(5) 0.0100(6) -0.0074(4) 0.0033(4) -0.0019(4)
W3 0.0327(5) 0.0195(4) 0.0173(6) -0.0039(4) -0.0003(4) 0.0079(3)
W4 0.0315(5) 0.0284(5) 0.0097(5) 0.0010(4) -0.0009(4) -0.0131(4)
W5 0.0279(5) 0.0267(5) 0.0249(6) -0.0013(4) -0.0183(5) 0.0007(4)
W6 0.0245(5) 0.0342(5) 0.0224(6) 0.0189(5) -0.0003(4) 0.0031(4)

loop_
_atom_type_symbol
_atom_type_description
_atom_type_scat_dispersion_real
_atom_type_scat_dispersion_imag
_atom_type_scat_source
C C 0.0033 0.0016 'International Tables Vol C Tables 4.2.6.8 and 6.1.1.4'
H H 0.0000 0.0000 'International Tables Vol C Tables 4.2.6.8 and 6.1.1.4'
Cu Cu 0.3201 1.2651 'International Tables Vol C Tables 4.2.6.8 and 6.1.1.4'
N N 0.0061 0.0033 'International Tables Vol C Tables 4.2.6.8 and 6.1.1.4'
O O 0.0106 0.0060 'International Tables Vol C Tables 4.2.6.8 and 6.1.1.4'
Si Si 0.0817 0.0704 'International Tables Vol C Tables 4.2.6.8 and 6.1.1.4'
W W -0.8490 6.8722 'International Tables Vol C Tables 4.2.6.8 and 6.1.1.4'

loop_
_geom_angle_atom_site_label_1
_geom_angle_atom_site_label_2
_geom_angle_atom_site_label_3
_geom_angle
_geom_angle_site_symmetry_1
_geom_angle_site_symmetry_3
C6 C1 C2 124(2) . .
C6 C1 N4 119(2) . .
C2 C1 N4 117.7(19) . .
C3 C2 C1 120(2) . .
C3 C2 H2 120.1 . .
C1 C2 H2 120.1 . .
C2 C3 C4 117(2) . .
C2 C3 H3 121.6 . .
C4 C3 H3 121.6 . .
C5 C4 C3 119(2) . .
C5 C4 H4 120.4 . .
C3 C4 H4 120.4 . .
C6 C5 C4 123(2) . .
C6 C5 N1 120(2) . .
C4 C5 N1 116.7(19) . .
C1 C6 C5 117(2) . .
C1 C6 H6 121.5 . .
C5 C6 H6 121.5 . .
N3 C7 N1 112(2) . .
N3 C7 H7 124.0 . .
N1 C7 H7 124.0 . .
N2 C8 N1 111(2) . .
N2 C8 H8 124.3 . .
N1 C8 H8 124.3 . .
N4 C9 N6 112(2) . .
N4 C9 H9 124.1 . .
N6 C9 H9 124.1 . .
N5 C10 N4 109.2(19) . .
N5 C10 H10 125.4 . .
N4 C10 H10 125.4 . .
C16 C11 C12 124(2) . .
C16 C11 N10 119.8(19) . .
C12 C11 N10 116(2) . .
C13 C12 C11 117(2) . .
C13 C12 H12 121.5 . .
C11 C12 H12 121.5 . .
C12 C13 C14 122(2) . .
C12 C13 N7 119(2) . .
C14 C13 N7 118.9(19) . .
C13 C14 C15 120(2) . .
C13 C14 H14 120.1 . .
C15 C14 H14 120.1 . .
C16 C15 C14 118(2) . .
C16 C15 H15 121.0 . .
C14 C15 H15 121.0 . .
C11 C16 C15 118(2) . .
C11 C16 H16 120.9 . .
C15 C16 H16 120.9 . .
N10 C17 N12 110(2) . .
N10 C17 H17 125.2 . .
N12 C17 H17 125.2 . .
N11 C18 N10 113(2) . .
N11 C18 H18 123.4 . .
N10 C18 H18 123.4 . .
N8 C19 N7 111.6(19) . .
N8 C19 H19 124.2 . .
N7 C19 H19 124.2 . .
N9 C20 N7 113(2) . .
N9 C20 H20 123.4 . .
N7 C20 H20 123.4 . .
N11 Cu1 N3 128.0(9) . 16_756
N11 Cu1 N2 111.9(8) . .
N3 Cu1 N2 119.3(9) 16_756 .
N5 Cu2 N6 115.9(7) . 8_454
N5 Cu2 N9 108.2(7) . 6_544
N6 Cu2 N9 118.2(7) 8_454 6_544
N5 Cu2 N8 113.0(7) . .
N6 Cu2 N8 104.9(7) 8_454 .
N9 Cu2 N8 94.6(7) 6_544 .
C7 N1 C8 103(2) . .
C7 N1 C5 130(2) . .
C8 N1 C5 127.1(18) . .
C8 N2 N3 107(2) . .
C8 N2 Cu1 135.7(18) . .
N3 N2 Cu1 117.4(14) . .
C7 N3 N2 106.5(19) . .
C7 N3 Cu1 126.2(17) . 10_676
N2 N3 Cu1 124.2(17) . 10_676
C9 N4 C10 105.9(17) . .
C9 N4 C1 129.7(19) . .
C10 N4 C1 124.2(18) . .
C10 N5 N6 107.6(18) . .
C10 N5 Cu2 127.0(17) . .
N6 N5 Cu2 122.6(13) . .
C9 N6 N5 105.4(16) . .
C9 N6 Cu2 132.9(15) . 6_544
N5 N6 Cu2 120.0(13) . 6_544
C19 N7 C20 102.2(18) . .
C19 N7 C13 128.9(18) . .
C20 N7 C13 129(2) . .
C19 N8 N9 107.7(19) . .
C19 N8 Cu2 133.7(16) . .
N9 N8 Cu2 114.0(13) . .
C20 N9 N8 105.3(18) . .
C20 N9 Cu2 130.4(17) . 8_454
N8 N9 Cu2 123.0(14) . 8_454
C17 N10 C18 106(2) . .
C17 N10 C11 125(2) . .
C18 N10 C11 129(2) . .
C18 N11 N12 104(2) . .
C18 N11 Cu1 119.6(17) . .
N12 N11 Cu1 131.7(15) . .
C17 N12 N11 106(2) . .
W2 O2 W1 138.0(11) . .
W1 O3 W3 137.0(10) . .
W3 O5 W2 136.8(11) . .
W5 O6 W2 134.8(11) 9_766 .
W3 O8 W4 136.3(12) . 9_766
W4 O10 W6 136.6(12) . 9_766
W4 O11 W1 139.2(13) . .
W5 O12 W4 134.7(11) . .
W5 O14 W1 137.4(11) . .
W5 O15 W6 136.6(11) . .
W6 O16 W3 139.4(11) . .
W2 O18 W6 140.1(12) . 9_766
Si1 O19 W4 123.2(12) . .
Si1 O19 W1 122.6(12) . .
W4 O19 W1 97.1(9) . .
Si1 O19 W5 117.5(13) . .
W4 O19 W5 95.1(8) . .
W1 O19 W5 94.6(8) . .
Si1 O20 O22 57.7(11) . 9_766
Si1 O20 W3 123.7(14) . .
O22 O20 W3 66.0(10) 9_766 .
Si1 O20 W1 123.5(13) . .
O22 O20 W1 132.8(16) 9_766 .
W3 O20 W1 93.7(8) . .
Si1 O20 W2 121.8(13) . .
O22 O20 W2 129.0(15) 9_766 .
W3 O20 W2 93.4(9) . .
W1 O20 W2 92.4(9) . .
Si1 O21 W6 123.2(12) . .
Si1 O21 W5 120.8(13) . .
W6 O21 W5 95.6(9) . .
Si1 O21 W2 120.4(12) . 9_766
W6 O21 W2 95.0(10) . 9_766
W5 O21 W2 95.0(9) . 9_766
Si1 O22 O20 54.3(11) . 9_766
Si1 O22 W3 123.9(14) . 9_766
O20 O22 W3 69.6(11) 9_766 9_766
Si1 O22 W4 122.0(12) . .
O20 O22 W4 135.3(16) 9_766 .
W3 O22 W4 97.0(8) 9_766 .
Si1 O22 W6 117.9(13) . 9_766
O20 O22 W6 128.6(14) 9_766 9_766
W3 O22 W6 95.0(8) 9_766 9_766
W4 O22 W6 94.0(9) . 9_766
O20 Si1 O20 180.0 9_766 .
O20 Si1 O22 112.0(13) 9_766 9_766
O20 Si1 O22 68.0(12) . 9_766
O20 Si1 O22 68.0(12) 9_766 .
O20 Si1 O22 112.0(13) . .
O22 Si1 O22 180.0 9_766 .
O20 Si1 O21 72.2(13) 9_766 .
O20 Si1 O21 107.8(13) . .
O22 Si1 O21 72.0(12) 9_766 .
O22 Si1 O21 108.0(12) . .
O20 Si1 O21 107.8(13) 9_766 9_766
O20 Si1 O21 72.2(13) . 9_766
O22 Si1 O21 108.0(12) 9_766 9_766
O22 Si1 O21 72.0(12) . 9_766
O21 Si1 O21 180.0 . 9_766
O20 Si1 O19 69.3(12) 9_766 9_766
O20 Si1 O19 110.7(12) . 9_766
O22 Si1 O19 68.5(11) 9_766 9_766
O22 Si1 O19 111.5(11) . 9_766
O21 Si1 O19 106.5(12) . 9_766
O21 Si1 O19 73.5(12) 9_766 9_766
O20 Si1 O19 110.7(12) 9_766 .
O20 Si1 O19 69.3(12) . .
O22 Si1 O19 111.5(11) 9_766 .
O22 Si1 O19 68.5(11) . .
O21 Si1 O19 73.5(12) . .
O21 Si1 O19 106.5(12) 9_766 .
O19 Si1 O19 180.0 9_766 .
O1 W1 O3 102.5(8) . .
O1 W1 O11 100.4(9) . .
O3 W1 O11 157.0(9) . .
O1 W1 O2 99.9(9) . .
O3 W1 O2 89.2(8) . .
O11 W1 O2 88.5(8) . .
O1 W1 O14 102.6(9) . .
O3 W1 O14 87.6(8) . .
O11 W1 O14 85.9(8) . .
O2 W1 O14 157.4(9) . .
O1 W1 O19 156.8(8) . .
O3 W1 O19 96.1(8) . .
O11 W1 O19 61.2(9) . .
O2 W1 O19 93.9(9) . .
O14 W1 O19 64.3(9) . .
O1 W1 O20 158.3(9) . .
O3 W1 O20 64.0(8) . .
O11 W1 O20 94.4(8) . .
O2 W1 O20 64.6(9) . .
O14 W1 O20 94.1(9) . .
O19 W1 O20 44.6(8) . .
O4 W2 O18 101.7(9) . .
O4 W2 O2 101.0(9) . .
O18 W2 O2 89.6(8) . .
O4 W2 O5 101.7(9) . .
O18 W2 O5 156.5(9) . .
O2 W2 O5 88.4(8) . .
O4 W2 O6 98.7(9) . .
O18 W2 O6 86.1(7) . .
O2 W2 O6 160.2(9) . .
O5 W2 O6 87.9(7) . .
O4 W2 O21 156.0(9) . 9_766
O18 W2 O21 61.7(8) . 9_766
O2 W2 O21 96.3(9) . 9_766
O5 W2 O21 95.3(9) . 9_766
O6 W2 O21 64.8(8) . 9_766
O4 W2 O20 158.4(9) . .
O18 W2 O20 94.6(9) . .
O2 W2 O20 64.6(8) . .
O5 W2 O20 63.5(8) . .
O6 W2 O20 96.5(8) . .
O21 W2 O20 45.6(8) 9_766 .
O7 W3 O8 99.1(9) . .
O7 W3 O5 100.7(10) . .
O8 W3 O5 88.1(9) . .
O7 W3 O16 101.0(10) . .
O8 W3 O16 88.2(9) . .
O5 W3 O16 158.3(9) . .
O7 W3 O3 101.2(8) . .
O8 W3 O3 159.7(9) . .
O5 W3 O3 89.8(8) . .
O16 W3 O3 86.3(8) . .
O7 W3 O22 156.7(9) . 9_766
O8 W3 O22 64.3(9) . 9_766
O5 W3 O22 95.2(9) . 9_766
O16 W3 O22 64.0(9) . 9_766
O3 W3 O22 95.8(8) . 9_766
O7 W3 O20 159.0(9) . .
O8 W3 O20 96.5(9) . .
O5 W3 O20 65.6(9) . .
O16 W3 O20 93.5(9) . .
O3 W3 O20 64.4(8) . .
O22 W3 O20 44.4(9) 9_766 .
O9 W4 O11 101.0(8) . .
O9 W4 O10 101.4(9) . .
O11 W4 O10 89.2(9) . .
O9 W4 O12 98.7(8) . .
O11 W4 O12 87.2(8) . .
O10 W4 O12 160.0(9) . .
O9 W4 O8 100.5(8) . 9_766
O11 W4 O8 158.5(9) . 9_766
O10 W4 O8 88.7(8) . 9_766
O12 W4 O8 87.5(9) . 9_766
O9 W4 O19 156.7(8) . .
O11 W4 O19 62.4(9) . .
O10 W4 O19 94.9(9) . .
O12 W4 O19 66.1(9) . .
O8 W4 O19 96.5(9) 9_766 .
O9 W4 O22 157.0(8) . .
O11 W4 O22 97.7(9) . .
O10 W4 O22 65.5(9) . .
O12 W4 O22 95.5(9) . .
O8 W4 O22 62.1(8) 9_766 .
O19 W4 O22 46.2(8) . .
O13 W5 O14 99.6(9) . .
O13 W5 O15 98.6(9) . .
O14 W5 O15 88.1(8) . .
O13 W5 O12 100.6(9) . .
O14 W5 O12 88.2(8) . .
O15 W5 O12 160.7(9) . .
O13 W5 O6 98.9(9) . 9_766
O14 W5 O6 161.4(9) . 9_766
O15 W5 O6 86.9(7) . 9_766
O12 W5 O6 90.5(8) . 9_766
O13 W5 O21 155.6(10) . .
O14 W5 O21 96.4(9) . .
O15 W5 O21 63.4(8) . .
O12 W5 O21 98.2(9) . .
O6 W5 O21 65.4(8) 9_766 .
O13 W5 O19 156.2(9) . .
O14 W5 O19 63.6(8) . .
O15 W5 O19 97.6(8) . .
O12 W5 O19 64.0(8) . .
O6 W5 O19 99.3(8) 9_766 .
O21 W5 O19 48.2(9) . .
O17 W6 O18 103.3(9) . 9_766
O17 W6 O16 100.5(8) . .
O18 W6 O16 156.2(9) 9_766 .
O17 W6 O15 100.8(8) . .
O18 W6 O15 87.8(7) 9_766 .
O16 W6 O15 88.6(8) . .
O17 W6 O10 100.4(9) . 9_766
O18 W6 O10 86.6(8) 9_766 9_766
O16 W6 O10 88.3(8) . 9_766
O15 W6 O10 158.8(10) . 9_766
O17 W6 O21 158.7(8) . .
O18 W6 O21 63.0(9) 9_766 .
O16 W6 O21 94.4(9) . .
O15 W6 O21 64.1(8) . .
O10 W6 O21 95.2(9) 9_766 .
O17 W6 O22 154.4(8) . 9_766
O18 W6 O22 95.9(9) 9_766 9_766
O16 W6 O22 61.3(8) . 9_766
O15 W6 O22 96.7(9) . 9_766
O10 W6 O22 63.6(8) 9_766 9_766
O21 W6 O22 46.9(8) . 9_766

loop_
_geom_bond_atom_site_label_1
_geom_bond_atom_site_label_2
_geom_bond_distance
_geom_bond_site_symmetry_2
C1 C6 1.34(3) .
C1 C2 1.42(3) .
C1 N4 1.42(2) .
C2 C3 1.40(3) .
C2 H2 0.9300 .
C3 C4 1.44(3) .
C3 H3 0.9300 .
C4 C5 1.39(3) .
C4 H4 0.9300 .
C5 C6 1.38(3) .
C5 N1 1.44(3) .
C6 H6 0.9300 .
C7 N3 1.29(3) .
C7 N1 1.35(2) .
C7 H7 0.9300 .
C8 N2 1.29(3) .
C8 N1 1.35(3) .
C8 H8 0.9300 .
C9 N4 1.32(3) .
C9 N6 1.34(3) .
C9 H9 0.9300 .
C10 N5 1.32(2) .
C10 N4 1.39(3) .
C10 H10 0.9300 .
C11 C16 1.30(3) .
C11 C12 1.41(3) .
C11 N10 1.48(3) .
C12 C13 1.33(3) .
C12 H12 0.9300 .
C13 C14 1.35(3) .
C13 N7 1.43(3) .
C14 C15 1.41(3) .
C14 H14 0.9300 .
C15 C16 1.40(3) .
C15 H15 0.9300 .
C16 H16 0.9300 .
C17 N10 1.33(3) .
C17 N12 1.35(3) .
C17 H17 0.9300 .
C18 N11 1.31(3) .
C18 N10 1.33(3) .
C18 H18 0.9300 .
C19 N8 1.29(2) .
C19 N7 1.34(3) .
C19 H19 0.9300 .
C20 N9 1.28(3) .
C20 N7 1.36(3) .
C20 H20 0.9300 .
Cu1 N11 1.95(2) .
Cu1 N3 1.97(2) 16_756
Cu1 N2 2.00(2) .
Cu2 N5 2.003(19) .
Cu2 N6 2.021(15) 8_454
Cu2 N9 2.071(16) 6_544
Cu2 N8 2.105(19) .
N2 N3 1.37(3) .
N3 Cu1 1.97(2) 10_676
N5 N6 1.40(2) .
N6 Cu2 2.021(15) 6_544
N8 N9 1.37(2) .
N9 Cu2 2.071(16) 8_454
N11 N12 1.42(3) .
O1 W1 1.691(18) .
O2 W2 1.880(16) .
O2 W1 1.907(18) .
O3 W1 1.862(15) .
O3 W3 1.927(16) .
O4 W2 1.679(19) .
O5 W3 1.87(2) .
O5 W2 1.923(19) .
O6 W5 1.909(18) 9_766
O6 W2 1.925(16) .
O7 W3 1.665(15) .
O8 W3 1.85(2) .
O8 W4 1.95(2) 9_766
O9 W4 1.703(13) .
O10 W4 1.90(2) .
O10 W6 1.905(19) 9_766
O11 W4 1.875(19) .
O11 W1 1.887(18) .
O12 W5 1.893(19) .
O12 W4 1.92(2) .
O13 W5 1.674(16) .
O14 W5 1.87(2) .
O14 W1 1.93(2) .
O15 W5 1.88(2) .
O15 W6 1.896(18) .
O16 W6 1.88(2) .
O16 W3 1.89(2) .
O17 W6 1.665(16) .
O18 W2 1.865(17) .
O18 W6 1.870(17) 9_766
O19 Si1 1.65(2) .
O19 W4 2.33(2) .
O19 W1 2.38(2) .
O19 W5 2.44(3) .
O20 Si1 1.56(2) .
O20 O22 1.78(4) 9_766
O20 W3 2.39(2) .
O20 W1 2.44(2) .
O20 W2 2.45(3) .
O21 Si1 1.64(3) .
O21 W6 2.35(2) .
O21 W5 2.39(2) .
O21 W2 2.41(3) 9_766
O22 Si1 1.62(2) .
O22 O20 1.78(4) 9_766
O22 W3 2.33(2) 9_766
O22 W4 2.38(2) .
O22 W6 2.46(3) 9_766
Si1 O20 1.56(3) 9_766
Si1 O22 1.62(2) 9_766
Si1 O21 1.64(3) 9_766
Si1 O19 1.65(2) 9_766
W2 O21 2.41(3) 9_766
W3 O22 2.33(2) 9_766
W4 O8 1.95(2) 9_766
W5 O6 1.909(18) 9_766
W6 O18 1.870(17) 9_766
W6 O10 1.906(19) 9_766
W6 O22 2.46(3) 9_766
